data_1508854
loop_
_publ_author_name
'Li, Jing'
'Huang, Huanan'
'Liang, Weihong'
'Gao, Qun'
'Duan, Zheng'

_publ_section_title
;
 Catalytic C-h and C-s bond activation of thiophenes.
;
_journal_issue 2
_journal_name_full 'Organic letters'
_journal_page_first 282
_journal_page_last 285
_journal_paper_doi 10.1021/ol303136x
_journal_volume 15
_journal_year 2013
_chemical_formula_moiety 'C69 H52 S'
_chemical_formula_sum 'C69 H52 S'
_chemical_formula_weight 913.17
_chemical_name_systematic
;
 ? 
;
_space_group_crystal_system triclinic
_space_group_IT_number 2
_space_group_name_Hall '-P 1'
_space_group_name_H-M_alt 'P -1'
_symmetry_space_group_name_Hall '-P 1'
_symmetry_space_group_name_H-M 'P -1'
_atom_sites_solution_hydrogens geom
_atom_sites_solution_primary direct
_atom_sites_solution_secondary difmap
_audit_creation_date 2012-04-11
_audit_creation_method
;
  Olex2 1.1
  (compiled 2011.11.01 svn.r2039, GUI svn.r3906)
;
_cell_angle_alpha 70.764(7)
_cell_angle_beta 77.704(6)
_cell_angle_gamma 82.037(7)
_cell_formula_units_Z 2
_cell_length_a 10.4792(8)
_cell_length_b 13.4657(11)
_cell_length_c 20.0797(14)
_cell_measurement_reflns_used 4142
_cell_measurement_temperature 291(2)
_cell_measurement_theta_max 66.9639
_cell_measurement_theta_min 3.4811
_cell_volume 2606.7(4)
_computing_cell_refinement
;
CrysAlisPro, Agilent Technologies,
Version 1.171.35.19 (release 27-10-2011 CrysAlis171 .NET)
(compiled Oct 27 2011,15:02:11)
;
_computing_data_collection
;
CrysAlisPro, Agilent Technologies,
Version 1.171.35.19 (release 27-10-2011 CrysAlis171 .NET)
(compiled Oct 27 2011,15:02:11)
;
_computing_data_reduction
;
CrysAlisPro, Agilent Technologies,
Version 1.171.35.19 (release 27-10-2011 CrysAlis171 .NET)
(compiled Oct 27 2011,15:02:11)
;
_computing_molecular_graphics
;
O. V. Dolomanov, L. J. Bourhis, R. J. Gildea, J. A. K. Howard and H. Puschmann,
OLEX2: a complete structure solution, refinement and analysis program.
J. Appl. Cryst. (2009). 42, 339-341.
;
_computing_publication_material
;
O. V. Dolomanov, L. J. Bourhis, R. J. Gildea, J. A. K. Howard and H. Puschmann,
OLEX2: a complete structure solution, refinement and analysis program.
J. Appl. Cryst. (2009). 42, 339-341.
;
_computing_structure_refinement
;
SHELXL, G.M. Sheldrick, Acta Cryst.
2008). A64, 112-122
;
_computing_structure_solution
;
SHELXS, G.M. Sheldrick, Acta Cryst.
(2008). A64, 112-122
;
_diffrn_ambient_temperature 291.15
_diffrn_detector_area_resol_mean 16.2312
_diffrn_measured_fraction_theta_full 0.998
_diffrn_measured_fraction_theta_max 0.998
_diffrn_measurement_details
;
  1 omega  -74.00  -45.00   1.0000    2.0000
omega____ theta____ kappa____ phi______ frames
    -        0.0000  178.0000  -90.0000 29

  2 omega  -36.00   24.00   1.0000   13.0000
omega____ theta____ kappa____ phi______ frames
    -      -33.5000   19.0000  -30.0000 60

  3 omega  -85.00  -10.00   1.0000   13.0000
omega____ theta____ kappa____ phi______ frames
    -      -33.5000  -37.0000  120.0000 75

  4 omega  -75.00  -40.00   1.0000   13.0000
omega____ theta____ kappa____ phi______ frames
    -      -33.5000   19.0000  -30.0000 35

  5 omega    8.00   74.00   1.0000   13.0000
omega____ theta____ kappa____ phi______ frames
    -       54.0000  -57.0000 -180.0000 66

  6 omega   21.00   46.00   1.0000   13.0000
omega____ theta____ kappa____ phi______ frames
    -       54.0000   83.0000  -82.0000 25

  7 omega   28.00  117.00   1.0000   13.0000
omega____ theta____ kappa____ phi______ frames
    -       54.0000   77.0000  150.0000 89

  8 omega  -15.00   68.00   1.0000   13.0000
omega____ theta____ kappa____ phi______ frames
    -       54.0000  -57.0000  -60.0000 83

  9 omega   11.00  120.00   1.0000   13.0000
omega____ theta____ kappa____ phi______ frames
    -       54.0000   19.0000  120.0000 109

 10 omega   36.00  103.00   1.0000   13.0000
omega____ theta____ kappa____ phi______ frames
    -       54.0000 -125.0000  120.0000 67

 11 omega   47.00  134.00   1.0000   26.0000
omega____ theta____ kappa____ phi______ frames
    -      108.0000  -77.0000   30.0000 87

 12 omega   35.00   92.00   1.0000   26.0000
omega____ theta____ kappa____ phi______ frames
    -      108.0000  -25.0000  -90.0000 57

 13 omega   36.00   83.00   1.0000   26.0000
omega____ theta____ kappa____ phi______ frames
    -      108.0000  -37.0000   30.0000 47

 14 omega   38.00   64.00   1.0000   26.0000
omega____ theta____ kappa____ phi______ frames
    -      108.0000 -111.0000   60.0000 26

 15 omega   62.00   93.00   1.0000   26.0000
omega____ theta____ kappa____ phi______ frames
    -      108.0000  -25.0000   30.0000 31

 16 omega  128.00  162.00   1.0000   26.0000
omega____ theta____ kappa____ phi______ frames
    -      108.0000   12.0000  120.0000 34

 17 omega   37.00  116.00   1.0000   26.0000
omega____ theta____ kappa____ phi______ frames
    -      108.0000 -111.0000 -120.0000 79

 18 omega   38.00   64.00   1.0000   26.0000
omega____ theta____ kappa____ phi______ frames
    -      108.0000  -37.0000 -180.0000 26

 19 omega   86.00  150.00   1.0000   26.0000
omega____ theta____ kappa____ phi______ frames
    -      108.0000  178.0000  -90.0000 64

 20 omega   92.00  118.00   1.0000   26.0000
omega____ theta____ kappa____ phi______ frames
    -      108.0000   12.0000  120.0000 26

 21 omega   50.00   94.00   1.0000   26.0000
omega____ theta____ kappa____ phi______ frames
    -      108.0000  -25.0000 -150.0000 44

 22 omega   35.00   83.00   1.0000   26.0000
omega____ theta____ kappa____ phi______ frames
    -      108.0000  -25.0000   90.0000 48

 23 omega   40.00   91.00   1.0000   26.0000
omega____ theta____ kappa____ phi______ frames
    -      108.0000  -37.0000  120.0000 51

 24 omega   59.00   85.00   1.0000   26.0000
omega____ theta____ kappa____ phi______ frames
    -      108.0000  -63.0000  150.0000 26

 25 omega   37.00   84.00   1.0000   26.0000
omega____ theta____ kappa____ phi______ frames
    -      108.0000  -91.0000 -120.0000 47

 26 omega   97.00  144.00   1.0000   26.0000
omega____ theta____ kappa____ phi______ frames
    -      108.0000  -91.0000 -120.0000 47

 27 omega  107.00  143.00   1.0000   26.0000
omega____ theta____ kappa____ phi______ frames
    -      108.0000   63.0000  -60.0000 36

 28 omega   36.00   73.00   1.0000   26.0000
omega____ theta____ kappa____ phi______ frames
    -      108.0000  -37.0000 -150.0000 37

 29 omega  119.00  175.00   1.0000   26.0000
omega____ theta____ kappa____ phi______ frames
    -      108.0000   25.0000    0.0000 56

 30 omega   58.00   98.00   1.0000   26.0000
omega____ theta____ kappa____ phi______ frames
    -      108.0000  178.0000  150.0000 40

 31 omega   75.00  111.00   1.0000   26.0000
omega____ theta____ kappa____ phi______ frames
    -      108.0000 -111.0000   60.0000 36

 32 omega   43.00  115.00   1.0000   26.0000
omega____ theta____ kappa____ phi______ frames
    -      108.0000  -63.0000 -120.0000 72

 33 omega   87.00  163.00   1.0000   26.0000
omega____ theta____ kappa____ phi______ frames
    -      108.0000   50.0000 -120.0000 76

 34 omega  153.00  178.00   1.0000   26.0000
omega____ theta____ kappa____ phi______ frames
    -      108.0000   77.0000  -60.0000 25

 35 omega   41.00   75.00   1.0000   26.0000
omega____ theta____ kappa____ phi______ frames
    -      108.0000   12.0000  120.0000 34
;
_diffrn_measurement_device_type 'Xcalibur, Eos, Gemini'
_diffrn_measurement_method '\w scans'
_diffrn_orient_matrix_UB_11 0.0616195000
_diffrn_orient_matrix_UB_12 0.1062660000
_diffrn_orient_matrix_UB_13 -0.0372809000
_diffrn_orient_matrix_UB_21 0.0758126000
_diffrn_orient_matrix_UB_22 -0.0417227000
_diffrn_orient_matrix_UB_23 -0.0612265000
_diffrn_orient_matrix_UB_31 -0.1148890000
_diffrn_orient_matrix_UB_32 0.0414061000
_diffrn_orient_matrix_UB_33 -0.0410753000
_diffrn_radiation_monochromator graphite
_diffrn_radiation_type 'Cu K\a'
_diffrn_radiation_wavelength 1.5418
_diffrn_reflns_av_R_equivalents 0.0347
_diffrn_reflns_av_unetI/netI 0.0416
_diffrn_reflns_limit_h_max 12
_diffrn_reflns_limit_h_min -12
_diffrn_reflns_limit_k_max 16
_diffrn_reflns_limit_k_min -16
_diffrn_reflns_limit_l_max 23
_diffrn_reflns_limit_l_min -23
_diffrn_reflns_number 20713
_diffrn_reflns_theta_full 67.19
_diffrn_reflns_theta_max 67.19
_diffrn_reflns_theta_min 3.49
_diffrn_source 'Enhance (Cu) X-ray Source'
_diffrn_source_current n/a
_diffrn_source_voltage n/a
_exptl_absorpt_coefficient_mu 0.860
_exptl_absorpt_correction_T_max 1.00000
_exptl_absorpt_correction_T_min 0.77793
_exptl_absorpt_correction_type multi-scan
_exptl_absorpt_process_details
;
CrysAlisPro, Agilent Technologies,
Version 1.171.35.19 (release 27-10-2011 CrysAlis171 .NET)
(compiled Oct 27 2011,15:02:11)
Empirical absorption correction using spherical harmonics,
 implemented in SCALE3 ABSPACK scaling algorithm.
;
_exptl_crystal_density_diffrn 1.163
_exptl_crystal_density_method 'not measured'
_exptl_crystal_F_000 964
_exptl_crystal_size_max 0.36
_exptl_crystal_size_mid 0.28
_exptl_crystal_size_min 0.20
_refine_diff_density_max 0.207
_refine_diff_density_min -0.219
_refine_diff_density_rms 0.033
_refine_ls_extinction_coef 0.00067(16)
_refine_ls_extinction_expression Fc^*^=kFc[1+0.001xFc^2^\l^3^/sin(2\q)]^-1/4^
_refine_ls_extinction_method SHELXL
_refine_ls_goodness_of_fit_ref 1.028
_refine_ls_hydrogen_treatment constr
_refine_ls_matrix_type full
_refine_ls_number_parameters 635
_refine_ls_number_reflns 9306
_refine_ls_number_restraints 0
_refine_ls_restrained_S_all 1.028
_refine_ls_R_factor_all 0.0778
_refine_ls_R_factor_gt 0.0523
_refine_ls_shift/su_max 0.000
_refine_ls_shift/su_mean 0.000
_refine_ls_structure_factor_coef Fsqd
_refine_ls_weighting_details 'calc w=1/[\s^2^(Fo^2^)+(0.0715P)^2^+0.2093P] where P=(Fo^2^+2Fc^2^)/3'
_refine_ls_weighting_scheme calc
_refine_ls_wR_factor_gt 0.1359
_refine_ls_wR_factor_ref 0.1573
_reflns_number_gt 6432
_reflns_number_total 9306
_reflns_threshold_expression >2sigma(I)
_cod_data_source_file ol303136x_si_002.cif
_cod_data_source_block 5a
_cod_original_cell_volume 2606.7(3)
_cod_database_code 1508854
_chemical_oxdiff_formula 'C11 H10 S O2'
_reflns_odcompleteness_completeness 99.89
_reflns_odcompleteness_iscentric 1
_reflns_odcompleteness_theta 66.97

loop_
_space_group_symop_id
_space_group_symop_operation_xyz
1 'x, y, z'
2 '-x, -y, -z'

loop_
_atom_site_label
_atom_site_type_symbol
_atom_site_fract_x
_atom_site_fract_y
_atom_site_fract_z
_atom_site_U_iso_or_equiv
_atom_site_adp_type
_atom_site_occupancy
_atom_site_symmetry_multiplicity
_atom_site_calc_flag
_atom_site_refinement_flags
S1 S 0.95431(5) 0.40583(5) 0.10560(3) 0.06625(18) Uani 1 1 d .
C1 C 1.0345(4) 0.3448(2) 0.27868(17) 0.0922(9) Uani 1 1 d .
H1 H 0.9486 0.3285 0.2992 0.111 Uiso 1 1 calc R
C2 C 1.0886(6) 0.4205(3) 0.2943(2) 0.1274(16) Uani 1 1 d .
H2 H 1.0394 0.4546 0.3258 0.153 Uiso 1 1 calc R
C3 C 1.2147(6) 0.4454(3) 0.2635(3) 0.142(2) Uani 1 1 d .
H3 H 1.2508 0.4961 0.2745 0.171 Uiso 1 1 calc R
C4 C 1.2867(4) 0.3971(3) 0.2173(3) 0.1296(16) Uani 1 1 d .
H4 H 1.3716 0.4155 0.1959 0.155 Uiso 1 1 calc R
C5 C 1.2342(3) 0.3194(3) 0.20148(19) 0.0960(9) Uani 1 1 d .
H5 H 1.2843 0.2856 0.1700 0.115 Uiso 1 1 calc R
C6 C 1.1083(3) 0.2932(2) 0.23250(14) 0.0713(6) Uani 1 1 d .
C7 C 1.0591(2) 0.20002(19) 0.22482(13) 0.0635(6) Uani 1 1 d .
C8 C 1.1008(2) 0.10036(19) 0.25956(14) 0.0667(6) Uani 1 1 d .
C9 C 1.1978(3) 0.0676(2) 0.30819(16) 0.0744(7) Uani 1 1 d .
C10 C 1.1741(3) 0.0926(2) 0.37157(18) 0.0922(9) Uani 1 1 d .
H10 H 1.0981 0.1330 0.3827 0.111 Uiso 1 1 calc R
C11 C 1.2620(4) 0.0583(3) 0.4184(2) 0.1107(12) Uani 1 1 d .
H11 H 1.2445 0.0754 0.4609 0.133 Uiso 1 1 calc R
C12 C 1.3745(4) -0.0006(3) 0.4025(3) 0.1229(15) Uani 1 1 d .
H12 H 1.4334 -0.0238 0.4342 0.148 Uiso 1 1 calc R
C13 C 1.4003(3) -0.0256(3) 0.3397(3) 0.1111(12) Uani 1 1 d .
H13 H 1.4774 -0.0648 0.3285 0.133 Uiso 1 1 calc R
C14 C 1.3123(3) 0.0074(2) 0.29317(19) 0.0886(8) Uani 1 1 d .
H14 H 1.3299 -0.0110 0.2512 0.106 Uiso 1 1 calc R
C15 C 1.0307(2) 0.02508(19) 0.24519(14) 0.0664(6) Uani 1 1 d .
C16 C 1.0420(3) -0.0839(2) 0.26926(16) 0.0799(7) Uani 1 1 d .
H16 H 1.1013 -0.1200 0.2991 0.096 Uiso 1 1 calc R
C17 C 0.9638(3) -0.1378(2) 0.24826(18) 0.0873(8) Uani 1 1 d .
H17 H 0.9690 -0.2111 0.2646 0.105 Uiso 1 1 calc R
C18 C 0.8786(3) -0.0839(2) 0.20346(18) 0.0884(8) Uani 1 1 d .
H18 H 0.8275 -0.1216 0.1891 0.106 Uiso 1 1 calc R
C19 C 0.8663(2) 0.0257(2) 0.17872(16) 0.0791(7) Uani 1 1 d .
H19 H 0.8081 0.0609 0.1480 0.095 Uiso 1 1 calc R
C20 C 0.9417(2) 0.0816(2) 0.20041(13) 0.0648(6) Uani 1 1 d .
C21 C 0.9575(2) 0.19623(19) 0.18423(12) 0.0617(5) Uani 1 1 d .
C22 C 0.8960(2) 0.27746(18) 0.13940(12) 0.0607(5) Uani 1 1 d .
C23 C 0.7901(2) 0.2649(2) 0.10467(15) 0.0732(7) Uani 1 1 d .
C24 C 0.8123(3) 0.2843(3) 0.03082(18) 0.1007(10) Uani 1 1 d .
H24 H 0.8912 0.3098 0.0034 0.121 Uiso 1 1 calc R
C25 C 0.7193(5) 0.2662(4) -0.0023(2) 0.1406(17) Uani 1 1 d .
H25 H 0.7368 0.2779 -0.0516 0.169 Uiso 1 1 calc R
C26 C 0.6019(4) 0.2313(4) 0.0366(3) 0.149(2) Uani 1 1 d .
H26 H 0.5400 0.2182 0.0141 0.178 Uiso 1 1 calc R
C27 C 0.5755(3) 0.2156(4) 0.1086(3) 0.1295(15) Uani 1 1 d .
H27 H 0.4945 0.1932 0.1350 0.155 Uiso 1 1 calc R
C28 C 0.6691(3) 0.2327(3) 0.14305(19) 0.0960(10) Uani 1 1 d .
H28 H 0.6497 0.2225 0.1921 0.115 Uiso 1 1 calc R
C29 C 0.5800(3) 0.2408(2) 0.33134(16) 0.0795(7) Uani 1 1 d .
H29 H 0.5121 0.2537 0.3057 0.095 Uiso 1 1 calc R
C30 C 0.6573(3) 0.1460(2) 0.34091(19) 0.0941(9) Uani 1 1 d .
H30 H 0.6416 0.0969 0.3207 0.113 Uiso 1 1 calc R
C31 C 0.7548(3) 0.1244(3) 0.37919(18) 0.0964(10) Uani 1 1 d .
H31 H 0.8068 0.0614 0.3849 0.116 Uiso 1 1 calc R
C32 C 0.7758(3) 0.1963(3) 0.40916(19) 0.1031(10) Uani 1 1 d .
H32 H 0.8415 0.1814 0.4365 0.124 Uiso 1 1 calc R
C33 C 0.7009(3) 0.2915(2) 0.39965(16) 0.0830(8) Uani 1 1 d .
H33 H 0.7169 0.3396 0.4206 0.100 Uiso 1 1 calc R
C34 C 0.6032(2) 0.31551(18) 0.35952(12) 0.0596(5) Uani 1 1 d .
C35 C 0.5253(2) 0.41958(17) 0.34738(11) 0.0554(5) Uani 1 1 d .
C36 C 0.42593(19) 0.44915(17) 0.39470(11) 0.0545(5) Uani 1 1 d .
C37 C 0.37744(19) 0.38440(18) 0.46922(12) 0.0591(5) Uani 1 1 d .
C38 C 0.3544(2) 0.2796(2) 0.48558(14) 0.0740(7) Uani 1 1 d .
H38 H 0.3643 0.2496 0.4490 0.089 Uiso 1 1 calc R
C39 C 0.3168(3) 0.2190(2) 0.55605(17) 0.0896(9) Uani 1 1 d .
H39 H 0.3023 0.1484 0.5664 0.108 Uiso 1 1 calc R
C40 C 0.3008(3) 0.2614(3) 0.61032(16) 0.0941(10) Uani 1 1 d .
H40 H 0.2761 0.2198 0.6575 0.113 Uiso 1 1 calc R
C41 C 0.3210(2) 0.3656(3) 0.59550(14) 0.0839(8) Uani 1 1 d .
H41 H 0.3098 0.3947 0.6326 0.101 Uiso 1 1 calc R
C42 C 0.3582(2) 0.4272(2) 0.52512(12) 0.0669(6) Uani 1 1 d .
H42 H 0.3705 0.4981 0.5152 0.080 Uiso 1 1 calc R
C43 C 0.1456(2) 0.5796(2) 0.41749(14) 0.0715(6) Uani 1 1 d .
H43 H 0.1343 0.5142 0.4142 0.086 Uiso 1 1 calc R
C44 C 0.0397(2) 0.6369(2) 0.44545(16) 0.0838(8) Uani 1 1 d .
H44 H -0.0426 0.6106 0.4597 0.101 Uiso 1 1 calc R
C45 C 0.0562(3) 0.7320(2) 0.45211(16) 0.0870(8) Uani 1 1 d .
H45 H -0.0146 0.7700 0.4714 0.104 Uiso 1 1 calc R
C46 C 0.1765(3) 0.7709(2) 0.43048(16) 0.0827(8) Uani 1 1 d .
H46 H 0.1876 0.8356 0.4350 0.099 Uiso 1 1 calc R
C47 C 0.2824(2) 0.71503(19) 0.40174(14) 0.0677(6) Uani 1 1 d .
H47 H 0.3641 0.7425 0.3873 0.081 Uiso 1 1 calc R
C48 C 0.26854(19) 0.61914(18) 0.39430(11) 0.0562(5) Uani 1 1 d .
C49 C 0.38054(19) 0.56012(17) 0.36168(11) 0.0541(5) Uani 1 1 d .
C50 C 0.45401(19) 0.59671(17) 0.29554(11) 0.0538(5) Uani 1 1 d .
C51 C 0.4427(2) 0.70173(17) 0.24119(12) 0.0584(5) Uani 1 1 d .
C52 C 0.3296(2) 0.7391(2) 0.21284(15) 0.0743(7) Uani 1 1 d .
H52 H 0.2569 0.6994 0.2302 0.089 Uiso 1 1 calc R
C53 C 0.3230(3) 0.8346(2) 0.15901(17) 0.0908(9) Uani 1 1 d .
H53 H 0.2462 0.8586 0.1406 0.109 Uiso 1 1 calc R
C54 C 0.4294(3) 0.8938(2) 0.13291(17) 0.0956(10) Uani 1 1 d .
H54 H 0.4253 0.9574 0.0962 0.115 Uiso 1 1 calc R
C55 C 0.5407(3) 0.8598(2) 0.16050(18) 0.0936(9) Uani 1 1 d .
H55 H 0.6124 0.9007 0.1433 0.112 Uiso 1 1 calc R
C56 C 0.5480(2) 0.7645(2) 0.21412(15) 0.0778(7) Uani 1 1 d .
H56 H 0.6251 0.7419 0.2324 0.093 Uiso 1 1 calc R
C57 C 0.54833(19) 0.51002(17) 0.28228(11) 0.0551(5) Uani 1 1 d .
C58 C 0.6342(2) 0.52160(18) 0.21980(12) 0.0593(5) Uani 1 1 d .
H58 H 0.6259 0.5874 0.1858 0.071 Uiso 1 1 calc R
C59 C 0.7355(2) 0.45061(18) 0.19681(12) 0.0597(5) Uani 1 1 d .
H59 H 0.7407 0.3798 0.2240 0.072 Uiso 1 1 calc R
C60 C 0.8233(2) 0.48575(19) 0.13610(12) 0.0602(5) Uani 1 1 d .
C61 C 0.8261(2) 0.59900(19) 0.09119(12) 0.0642(6) Uani 1 1 d .
C62 C 0.8884(3) 0.6680(2) 0.10940(14) 0.0755(7) Uani 1 1 d .
C63 C 0.8885(3) 0.7739(2) 0.06811(17) 0.0865(8) Uani 1 1 d .
H63 H 0.9301 0.8199 0.0807 0.104 Uiso 1 1 calc R
C64 C 0.8282(3) 0.8119(2) 0.00912(16) 0.0865(9) Uani 1 1 d .
C65 C 0.7678(3) 0.7419(3) -0.00850(16) 0.0918(9) Uani 1 1 d .
H65 H 0.7276 0.7667 -0.0485 0.110 Uiso 1 1 calc R
C66 C 0.7646(2) 0.6351(2) 0.03137(14) 0.0772(7) Uani 1 1 d .
C67 C 0.9573(4) 0.6311(3) 0.1731(2) 0.1133(12) Uani 1 1 d .
H67A H 0.8944 0.6071 0.2163 0.170 Uiso 1 1 calc R
H67B H 1.0001 0.6884 0.1750 0.170 Uiso 1 1 calc R
H67C H 1.0212 0.5742 0.1685 0.170 Uiso 1 1 calc R
C68 C 0.8286(4) 0.9280(3) -0.0347(2) 0.1283(15) Uani 1 1 d .
H68A H 0.8038 0.9376 -0.0799 0.192 Uiso 1 1 calc R
H68B H 0.9148 0.9511 -0.0429 0.192 Uiso 1 1 calc R
H68C H 0.7675 0.9686 -0.0091 0.192 Uiso 1 1 calc R
C69 C 0.6961(3) 0.5629(3) 0.01040(19) 0.1070(11) Uani 1 1 d .
H69A H 0.7561 0.5050 0.0033 0.161 Uiso 1 1 calc R
H69B H 0.6645 0.6008 -0.0333 0.161 Uiso 1 1 calc R
H69C H 0.6237 0.5363 0.0477 0.161 Uiso 1 1 calc R

loop_
_atom_site_aniso_label
_atom_site_aniso_U_11
_atom_site_aniso_U_22
_atom_site_aniso_U_33
_atom_site_aniso_U_23
_atom_site_aniso_U_13
_atom_site_aniso_U_12
S1 0.0514(3) 0.0734(4) 0.0614(3) -0.0154(3) -0.0010(2) 0.0090(2)
C1 0.122(2) 0.0752(18) 0.088(2) -0.0319(16) -0.0369(18) 0.0095(17)
C2 0.198(5) 0.091(2) 0.126(3) -0.051(2) -0.090(3) 0.019(3)
C3 0.195(5) 0.084(3) 0.181(5) -0.025(3) -0.128(5) -0.011(3)
C4 0.114(3) 0.107(3) 0.172(5) -0.009(3) -0.076(3) -0.028(2)
C5 0.0844(18) 0.091(2) 0.112(3) -0.0168(18) -0.0341(18) -0.0154(16)
C6 0.0796(15) 0.0656(14) 0.0711(16) -0.0161(12) -0.0296(13) -0.0009(12)
C7 0.0618(12) 0.0660(14) 0.0645(14) -0.0241(11) -0.0117(11) -0.0005(10)
C8 0.0663(13) 0.0636(14) 0.0710(15) -0.0220(12) -0.0183(11) 0.0047(11)
C9 0.0809(16) 0.0606(14) 0.0839(18) -0.0157(13) -0.0311(14) -0.0036(12)
C10 0.112(2) 0.0786(18) 0.093(2) -0.0253(16) -0.0402(18) 0.0029(16)
C11 0.149(3) 0.090(2) 0.107(3) -0.0183(19) -0.070(2) -0.013(2)
C12 0.125(3) 0.100(3) 0.151(4) -0.005(3) -0.087(3) -0.018(2)
C13 0.083(2) 0.092(2) 0.156(4) -0.018(2) -0.055(2) -0.0001(17)
C14 0.0719(16) 0.0811(18) 0.115(2) -0.0272(17) -0.0311(16) 0.0013(14)
C15 0.0605(12) 0.0674(14) 0.0725(15) -0.0255(12) -0.0110(11) -0.0009(11)
C16 0.0796(16) 0.0679(16) 0.092(2) -0.0249(14) -0.0209(14) 0.0025(13)
C17 0.0793(17) 0.0688(16) 0.114(2) -0.0286(16) -0.0152(17) -0.0087(14)
C18 0.0764(16) 0.0848(19) 0.113(2) -0.0394(18) -0.0150(16) -0.0166(15)
C19 0.0632(14) 0.0908(19) 0.0918(19) -0.0375(16) -0.0190(13) -0.0033(13)
C20 0.0537(11) 0.0731(15) 0.0675(14) -0.0263(12) -0.0068(10) 0.0010(10)
C21 0.0532(11) 0.0717(14) 0.0596(13) -0.0249(11) -0.0065(10) 0.0027(10)
C22 0.0509(11) 0.0682(14) 0.0579(13) -0.0222(11) -0.0018(9) 0.0067(10)
C23 0.0570(12) 0.0899(18) 0.0759(16) -0.0370(14) -0.0149(11) 0.0166(12)
C24 0.090(2) 0.139(3) 0.083(2) -0.052(2) -0.0215(16) 0.0112(19)
C25 0.127(3) 0.215(5) 0.115(3) -0.091(3) -0.052(3) 0.019(3)
C26 0.100(3) 0.221(5) 0.175(5) -0.119(4) -0.068(3) 0.036(3)
C27 0.0593(17) 0.183(4) 0.173(4) -0.096(4) -0.024(2) 0.009(2)
C28 0.0577(14) 0.132(3) 0.104(2) -0.055(2) -0.0088(14) 0.0071(15)
C29 0.0852(17) 0.0712(16) 0.0819(18) -0.0267(14) -0.0130(14) -0.0004(13)
C30 0.111(2) 0.0650(17) 0.100(2) -0.0312(16) 0.0023(19) -0.0031(16)
C31 0.102(2) 0.0766(19) 0.083(2) -0.0124(16) 0.0024(17) 0.0227(16)
C32 0.104(2) 0.104(2) 0.099(2) -0.031(2) -0.0381(19) 0.0361(19)
C33 0.0856(17) 0.0835(18) 0.0816(18) -0.0310(15) -0.0271(15) 0.0205(14)
C34 0.0592(12) 0.0595(13) 0.0510(12) -0.0135(10) -0.0002(9) 0.0009(10)
C35 0.0536(11) 0.0577(12) 0.0512(12) -0.0135(10) -0.0089(9) -0.0008(9)
C36 0.0514(10) 0.0589(12) 0.0502(11) -0.0151(9) -0.0062(9) -0.0037(9)
C37 0.0455(10) 0.0687(14) 0.0538(12) -0.0109(10) -0.0046(9) -0.0005(9)
C38 0.0708(14) 0.0708(16) 0.0676(15) -0.0112(12) 0.0004(12) -0.0088(12)
C39 0.0795(17) 0.0821(19) 0.083(2) 0.0010(16) -0.0031(15) -0.0108(14)
C40 0.0698(16) 0.122(3) 0.0608(17) 0.0073(17) -0.0047(13) -0.0095(16)
C41 0.0637(14) 0.126(3) 0.0550(15) -0.0220(16) -0.0053(11) -0.0062(15)
C42 0.0544(11) 0.0854(16) 0.0548(13) -0.0165(12) -0.0062(10) -0.0042(11)
C43 0.0576(12) 0.0798(16) 0.0748(16) -0.0264(13) -0.0033(11) -0.0043(11)
C44 0.0489(12) 0.102(2) 0.0871(19) -0.0222(16) 0.0016(12) 0.0002(13)
C45 0.0695(16) 0.0868(19) 0.088(2) -0.0245(16) 0.0007(14) 0.0210(14)
C46 0.0802(17) 0.0704(16) 0.091(2) -0.0292(14) -0.0068(14) 0.0127(13)
C47 0.0593(12) 0.0686(15) 0.0706(15) -0.0204(12) -0.0078(11) 0.0016(11)
C48 0.0500(10) 0.0637(13) 0.0511(12) -0.0159(10) -0.0078(9) 0.0020(9)
C49 0.0472(10) 0.0611(12) 0.0534(12) -0.0193(10) -0.0070(9) -0.0016(9)
C50 0.0478(10) 0.0580(12) 0.0519(12) -0.0150(9) -0.0082(9) 0.0021(9)
C51 0.0555(11) 0.0605(13) 0.0524(12) -0.0144(10) -0.0063(9) 0.0052(9)
C52 0.0665(14) 0.0709(15) 0.0785(17) -0.0117(13) -0.0205(12) 0.0007(12)
C53 0.0838(18) 0.0837(19) 0.094(2) -0.0066(16) -0.0387(16) 0.0123(15)
C54 0.0898(19) 0.0807(19) 0.085(2) 0.0106(15) -0.0148(16) 0.0069(16)
C55 0.0763(17) 0.0778(18) 0.098(2) 0.0078(16) -0.0101(15) -0.0074(14)
C56 0.0601(13) 0.0747(16) 0.0812(18) -0.0004(13) -0.0161(12) -0.0008(12)
C57 0.0490(10) 0.0604(12) 0.0526(12) -0.0168(10) -0.0069(9) 0.0018(9)
C58 0.0563(11) 0.0646(13) 0.0494(12) -0.0124(10) -0.0068(9) 0.0031(10)
C59 0.0568(11) 0.0633(13) 0.0509(12) -0.0129(10) -0.0073(9) 0.0064(10)
C60 0.0528(11) 0.0694(14) 0.0517(12) -0.0147(10) -0.0103(9) 0.0087(10)
C61 0.0534(11) 0.0718(14) 0.0525(12) -0.0109(11) 0.0003(10) 0.0089(10)
C62 0.0780(15) 0.0694(15) 0.0671(16) -0.0125(12) -0.0091(12) 0.0064(13)
C63 0.0828(17) 0.0710(17) 0.088(2) -0.0143(15) -0.0005(15) 0.0034(13)
C64 0.0744(16) 0.0754(18) 0.0743(18) 0.0023(14) 0.0087(14) 0.0141(14)
C65 0.0797(17) 0.097(2) 0.0656(17) 0.0066(15) -0.0106(14) 0.0209(16)
C66 0.0619(13) 0.0883(18) 0.0598(14) -0.0046(13) -0.0059(11) 0.0126(12)
C67 0.147(3) 0.089(2) 0.114(3) -0.022(2) -0.059(2) -0.010(2)
C68 0.129(3) 0.081(2) 0.117(3) 0.016(2) 0.009(2) 0.017(2)
C69 0.104(2) 0.119(3) 0.096(2) -0.013(2) -0.0493(19) 0.000(2)

loop_
_atom_type_symbol
_atom_type_description
_atom_type_scat_dispersion_real
_atom_type_scat_dispersion_imag
_atom_type_scat_source
C C 0.0181 0.0091 'International Tables Vol C Tables 4.2.6.8 and 6.1.1.4'
H H 0.0000 0.0000 'International Tables Vol C Tables 4.2.6.8 and 6.1.1.4'
S S 0.3331 0.5567 'International Tables Vol C Tables 4.2.6.8 and 6.1.1.4'

loop_
_geom_angle_atom_site_label_1
_geom_angle_atom_site_label_2
_geom_angle_atom_site_label_3
_geom_angle
C60 S1 C22 103.97(10)
C2 C1 H1 120.1
C2 C1 C6 119.8(4)
C6 C1 H1 120.1
C1 C2 H2 119.9
C3 C2 C1 120.1(4)
C3 C2 H2 119.9
C2 C3 H3 119.7
C4 C3 C2 120.6(4)
C4 C3 H3 119.7
C3 C4 H4 119.9
C3 C4 C5 120.1(4)
C5 C4 H4 119.9
C4 C5 H5 120.1
C6 C5 C4 119.8(4)
C6 C5 H5 120.1
C1 C6 C7 120.0(3)
C5 C6 C1 119.5(3)
C5 C6 C7 119.9(3)
C6 C7 C21 129.1(2)
C8 C7 C6 121.9(2)
C8 C7 C21 109.0(2)
C7 C8 C9 127.2(2)
C7 C8 C15 109.9(2)
C15 C8 C9 122.9(2)
C10 C9 C8 120.8(3)
C10 C9 C14 118.0(3)
C14 C9 C8 121.1(3)
C9 C10 H10 119.6
C11 C10 C9 120.9(3)
C11 C10 H10 119.6
C10 C11 H11 119.9
C12 C11 C10 120.3(4)
C12 C11 H11 119.9
C11 C12 H12 120.1
C11 C12 C13 119.8(3)
C13 C12 H12 120.1
C12 C13 H13 119.9
C12 C13 C14 120.2(4)
C14 C13 H13 119.9
C9 C14 H14 119.6
C13 C14 C9 120.9(3)
C13 C14 H14 119.6
C16 C15 C8 129.6(2)
C16 C15 C20 121.8(2)
C20 C15 C8 108.6(2)
C15 C16 H16 120.6
C17 C16 C15 118.7(3)
C17 C16 H16 120.6
C16 C17 H17 119.9
C18 C17 C16 120.2(3)
C18 C17 H17 119.9
C17 C18 H18 119.1
C17 C18 C19 121.8(3)
C19 C18 H18 119.1
C18 C19 H19 120.5
C20 C19 C18 119.1(3)
C20 C19 H19 120.5
C15 C20 C21 107.3(2)
C19 C20 C15 118.4(2)
C19 C20 C21 134.2(2)
C7 C21 C20 105.2(2)
C22 C21 C7 128.3(2)
C22 C21 C20 126.4(2)
C21 C22 S1 121.72(18)
C21 C22 C23 123.7(2)
C23 C22 S1 113.84(18)
C24 C23 C22 119.7(2)
C28 C23 C22 122.5(3)
C28 C23 C24 117.8(3)
C23 C24 H24 119.5
C25 C24 C23 121.1(4)
C25 C24 H24 119.5
C24 C25 H25 119.8
C26 C25 C24 120.5(4)
C26 C25 H25 119.8
C25 C26 H26 120.1
C25 C26 C27 119.8(4)
C27 C26 H26 120.1
C26 C27 H27 119.8
C26 C27 C28 120.5(4)
C28 C27 H27 119.8
C23 C28 C27 120.4(3)
C23 C28 H28 119.8
C27 C28 H28 119.8
C30 C29 H29 119.7
C34 C29 H29 119.7
C34 C29 C30 120.6(3)
C29 C30 H30 119.6
C31 C30 C29 120.9(3)
C31 C30 H30 119.6
C30 C31 H31 120.5
C30 C31 C32 119.0(3)
C32 C31 H31 120.5
C31 C32 H32 119.5
C31 C32 C33 121.0(3)
C33 C32 H32 119.5
C32 C33 H33 119.7
C34 C33 C32 120.6(3)
C34 C33 H33 119.7
C29 C34 C33 117.8(2)
C29 C34 C35 121.6(2)
C33 C34 C35 120.6(2)
C36 C35 C34 127.0(2)
C36 C35 C57 108.16(19)
C57 C35 C34 124.82(18)
C35 C36 C37 126.1(2)
C35 C36 C49 108.83(18)
C49 C36 C37 124.92(18)
C38 C37 C36 121.5(2)
C38 C37 C42 118.2(2)
C42 C37 C36 120.3(2)
C37 C38 H38 119.8
C37 C38 C39 120.4(3)
C39 C38 H38 119.8
C38 C39 H39 119.6
C40 C39 C38 120.7(3)
C40 C39 H39 119.6
C39 C40 H40 120.0
C39 C40 C41 120.0(3)
C41 C40 H40 120.0
C40 C41 H41 120.1
C40 C41 C42 119.8(3)
C42 C41 H41 120.1
C37 C42 H42 119.6
C41 C42 C37 120.8(3)
C41 C42 H42 119.6
C44 C43 H43 119.7
C44 C43 C48 120.6(2)
C48 C43 H43 119.7
C43 C44 H44 119.9
C45 C44 C43 120.1(2)
C45 C44 H44 119.9
C44 C45 H45 120.1
C46 C45 C44 119.8(2)
C46 C45 H45 120.1
C45 C46 H46 119.7
C45 C46 C47 120.5(3)
C47 C46 H46 119.7
C46 C47 H47 119.6
C48 C47 C46 120.9(2)
C48 C47 H47 119.6
C43 C48 C49 120.6(2)
C47 C48 C43 118.1(2)
C47 C48 C49 121.27(19)
C36 C49 C48 125.28(18)
C50 C49 C36 108.69(18)
C50 C49 C48 126.0(2)
C49 C50 C51 128.69(19)
C49 C50 C57 108.23(19)
C57 C50 C51 122.98(18)
C52 C51 C50 121.7(2)
C52 C51 C56 117.3(2)
C56 C51 C50 121.0(2)
C51 C52 H52 119.5
C51 C52 C53 121.1(3)
C53 C52 H52 119.5
C52 C53 H53 120.0
C54 C53 C52 120.1(3)
C54 C53 H53 120.0
C53 C54 H54 120.0
C55 C54 C53 120.0(3)
C55 C54 H54 120.0
C54 C55 H55 119.9
C54 C55 C56 120.2(3)
C56 C55 H55 119.9
C51 C56 H56 119.3
C55 C56 C51 121.3(2)
C55 C56 H56 119.3
C35 C57 C50 106.08(17)
C58 C57 C35 131.6(2)
C58 C57 C50 122.3(2)
C57 C58 H58 114.2
C57 C58 C59 131.5(2)
C59 C58 H58 114.2
C58 C59 H59 119.8
C60 C59 C58 120.5(2)
C60 C59 H59 119.8
C59 C60 S1 123.68(18)
C59 C60 C61 123.3(2)
C61 C60 S1 112.83(15)
C62 C61 C60 119.9(2)
C62 C61 C66 120.2(2)
C66 C61 C60 119.9(2)
C61 C62 C63 119.6(3)
C61 C62 C67 121.5(2)
C63 C62 C67 118.9(3)
C62 C63 H63 119.2
C64 C63 C62 121.6(3)
C64 C63 H63 119.2
C63 C64 C65 118.0(3)
C63 C64 C68 120.6(4)
C65 C64 C68 121.5(3)
C64 C65 H65 118.7
C64 C65 C66 122.7(3)
C66 C65 H65 118.7
C61 C66 C65 118.0(3)
C61 C66 C69 121.6(3)
C65 C66 C69 120.4(3)
C62 C67 H67A 109.5
C62 C67 H67B 109.5
C62 C67 H67C 109.5
H67A C67 H67B 109.5
H67A C67 H67C 109.5
H67B C67 H67C 109.5
C64 C68 H68A 109.5
C64 C68 H68B 109.5
C64 C68 H68C 109.5
H68A C68 H68B 109.5
H68A C68 H68C 109.5
H68B C68 H68C 109.5
C66 C69 H69A 109.5
C66 C69 H69B 109.5
C66 C69 H69C 109.5
H69A C69 H69B 109.5
H69A C69 H69C 109.5
H69B C69 H69C 109.5

loop_
_geom_bond_atom_site_label_1
_geom_bond_atom_site_label_2
_geom_bond_distance
S1 C22 1.779(2)
S1 C60 1.756(2)
C1 H1 0.9300
C1 C2 1.381(5)
C1 C6 1.382(4)
C2 H2 0.9300
C2 C3 1.371(7)
C3 H3 0.9300
C3 C4 1.348(7)
C4 H4 0.9300
C4 C5 1.396(5)
C5 H5 0.9300
C5 C6 1.373(4)
C6 C7 1.485(3)
C7 C8 1.352(3)
C7 C21 1.487(3)
C8 C9 1.482(3)
C8 C15 1.463(3)
C9 C10 1.386(4)
C9 C14 1.388(4)
C10 H10 0.9300
C10 C11 1.382(4)
C11 H11 0.9300
C11 C12 1.367(6)
C12 H12 0.9300
C12 C13 1.374(6)
C13 H13 0.9300
C13 C14 1.379(4)
C14 H14 0.9300
C15 C16 1.382(4)
C15 C20 1.403(3)
C16 H16 0.9300
C16 C17 1.374(4)
C17 H17 0.9300
C17 C18 1.366(4)
C18 H18 0.9300
C18 C19 1.391(4)
C19 H19 0.9300
C19 C20 1.381(3)
C20 C21 1.495(3)
C21 C22 1.351(3)
C22 C23 1.485(3)
C23 C24 1.391(4)
C23 C28 1.381(4)
C24 H24 0.9300
C24 C25 1.379(5)
C25 H25 0.9300
C25 C26 1.361(7)
C26 H26 0.9300
C26 C27 1.362(6)
C27 H27 0.9300
C27 C28 1.398(5)
C28 H28 0.9300
C29 H29 0.9300
C29 C30 1.394(4)
C29 C34 1.375(4)
C30 H30 0.9300
C30 C31 1.350(5)
C31 H31 0.9300
C31 C32 1.359(5)
C32 H32 0.9300
C32 C33 1.385(4)
C33 H33 0.9300
C33 C34 1.375(3)
C34 C35 1.494(3)
C35 C36 1.363(3)
C35 C57 1.466(3)
C36 C37 1.482(3)
C36 C49 1.478(3)
C37 C38 1.383(3)
C37 C42 1.389(3)
C38 H38 0.9300
C38 C39 1.384(4)
C39 H39 0.9300
C39 C40 1.359(5)
C40 H40 0.9300
C40 C41 1.372(4)
C41 H41 0.9300
C41 C42 1.386(4)
C42 H42 0.9300
C43 H43 0.9300
C43 C44 1.388(3)
C43 C48 1.389(3)
C44 H44 0.9300
C44 C45 1.368(4)
C45 H45 0.9300
C45 C46 1.361(4)
C46 H46 0.9300
C46 C47 1.383(3)
C47 H47 0.9300
C47 C48 1.378(3)
C48 C49 1.482(3)
C49 C50 1.356(3)
C50 C51 1.482(3)
C50 C57 1.478(3)
C51 C52 1.383(3)
C51 C56 1.389(3)
C52 H52 0.9300
C52 C53 1.386(4)
C53 H53 0.9300
C53 C54 1.370(4)
C54 H54 0.9300
C54 C55 1.356(4)
C55 H55 0.9300
C55 C56 1.382(4)
C56 H56 0.9300
C57 C58 1.355(3)
C58 H58 0.9300
C58 C59 1.433(3)
C59 H59 0.9300
C59 C60 1.349(3)
C60 C61 1.495(3)
C61 C62 1.385(4)
C61 C66 1.397(3)
C62 C63 1.393(4)
C62 C67 1.509(4)
C63 H63 0.9300
C63 C64 1.376(4)
C64 C65 1.377(5)
C64 C68 1.520(4)
C65 H65 0.9300
C65 C66 1.398(4)
C66 C69 1.494(4)
C67 H67A 0.9600
C67 H67B 0.9600
C67 H67C 0.9600
C68 H68A 0.9600
C68 H68B 0.9600
C68 H68C 0.9600
C69 H69A 0.9600
C69 H69B 0.9600
C69 H69C 0.9600

loop_
_geom_torsion_atom_site_label_1
_geom_torsion_atom_site_label_2
_geom_torsion_atom_site_label_3
_geom_torsion_atom_site_label_4
_geom_torsion
S1 C22 C23 C24 57.9(3)
S1 C22 C23 C28 -123.1(3)
S1 C60 C61 C62 -92.1(2)
S1 C60 C61 C66 88.5(2)
C1 C2 C3 C4 0.5(7)
C1 C6 C7 C8 -99.3(3)
C1 C6 C7 C21 77.3(4)
C2 C1 C6 C5 -1.3(4)
C2 C1 C6 C7 169.9(3)
C2 C3 C4 C5 -1.3(7)
C3 C4 C5 C6 0.7(6)
C4 C5 C6 C1 0.5(5)
C4 C5 C6 C7 -170.6(3)
C5 C6 C7 C8 71.8(4)
C5 C6 C7 C21 -111.6(3)
C6 C1 C2 C3 0.8(6)
C6 C7 C8 C9 -0.5(4)
C6 C7 C8 C15 176.8(2)
C6 C7 C21 C20 -175.8(2)
C6 C7 C21 C22 7.1(4)
C7 C8 C9 C10 62.6(4)
C7 C8 C9 C14 -120.0(3)
C7 C8 C15 C16 179.9(3)
C7 C8 C15 C20 -0.7(3)
C7 C21 C22 S1 14.2(3)
C7 C21 C22 C23 -176.4(2)
C8 C7 C21 C20 1.2(3)
C8 C7 C21 C22 -176.0(2)
C8 C9 C10 C11 177.3(3)
C8 C9 C14 C13 -178.0(3)
C8 C15 C16 C17 179.7(3)
C8 C15 C20 C19 178.8(2)
C8 C15 C20 C21 1.4(3)
C9 C8 C15 C16 -2.7(4)
C9 C8 C15 C20 176.8(2)
C9 C10 C11 C12 0.4(5)
C10 C9 C14 C13 -0.6(4)
C10 C11 C12 C13 0.2(6)
C11 C12 C13 C14 -0.9(6)
C12 C13 C14 C9 1.2(5)
C14 C9 C10 C11 -0.2(5)
C15 C8 C9 C10 -114.4(3)
C15 C8 C9 C14 63.0(4)
C15 C16 C17 C18 1.1(5)
C15 C20 C21 C7 -1.6(2)
C15 C20 C21 C22 175.7(2)
C16 C15 C20 C19 -1.7(4)
C16 C15 C20 C21 -179.1(2)
C16 C17 C18 C19 -1.0(5)
C17 C18 C19 C20 -0.4(5)
C18 C19 C20 C15 1.7(4)
C18 C19 C20 C21 178.2(3)
C19 C20 C21 C7 -178.4(3)
C19 C20 C21 C22 -1.1(4)
C20 C15 C16 C17 0.3(4)
C20 C21 C22 S1 -162.35(17)
C20 C21 C22 C23 7.0(4)
C21 C7 C8 C9 -177.7(2)
C21 C7 C8 C15 -0.4(3)
C21 C22 C23 C24 -112.2(3)
C21 C22 C23 C28 66.9(3)
C22 S1 C60 C59 28.8(2)
C22 S1 C60 C61 -156.21(17)
C22 C23 C24 C25 175.4(3)
C22 C23 C28 C27 -175.9(3)
C23 C24 C25 C26 1.7(7)
C24 C23 C28 C27 3.2(5)
C24 C25 C26 C27 0.9(8)
C25 C26 C27 C28 -1.4(8)
C26 C27 C28 C23 -0.7(6)
C28 C23 C24 C25 -3.7(5)
C29 C30 C31 C32 0.8(5)
C29 C34 C35 C36 102.5(3)
C29 C34 C35 C57 -80.7(3)
C30 C29 C34 C33 -2.7(4)
C30 C29 C34 C35 177.4(2)
C30 C31 C32 C33 -1.4(5)
C31 C32 C33 C34 0.0(5)
C32 C33 C34 C29 2.0(4)
C32 C33 C34 C35 -178.1(3)
C33 C34 C35 C36 -77.4(3)
C33 C34 C35 C57 99.4(3)
C34 C29 C30 C31 1.3(5)
C34 C35 C36 C37 2.0(4)
C34 C35 C36 C49 177.5(2)
C34 C35 C57 C50 -176.9(2)
C34 C35 C57 C58 3.3(4)
C35 C36 C37 C38 -45.6(3)
C35 C36 C37 C42 132.1(2)
C35 C36 C49 C48 176.0(2)
C35 C36 C49 C50 -1.0(3)
C35 C57 C58 C59 -2.7(4)
C36 C35 C57 C50 0.5(2)
C36 C35 C57 C58 -179.3(2)
C36 C37 C38 C39 176.1(2)
C36 C37 C42 C41 -175.8(2)
C36 C49 C50 C51 177.8(2)
C36 C49 C50 C57 1.2(2)
C37 C36 C49 C48 -8.4(3)
C37 C36 C49 C50 174.6(2)
C37 C38 C39 C40 0.5(4)
C38 C37 C42 C41 2.0(3)
C38 C39 C40 C41 0.5(5)
C39 C40 C41 C42 -0.2(4)
C40 C41 C42 C37 -1.0(4)
C42 C37 C38 C39 -1.7(4)
C43 C44 C45 C46 0.7(5)
C43 C48 C49 C36 -54.0(3)
C43 C48 C49 C50 122.5(3)
C44 C43 C48 C47 1.7(4)
C44 C43 C48 C49 -177.5(2)
C44 C45 C46 C47 0.0(5)
C45 C46 C47 C48 0.1(4)
C46 C47 C48 C43 -1.0(4)
C46 C47 C48 C49 178.2(2)
C47 C48 C49 C36 126.8(2)
C47 C48 C49 C50 -56.7(3)
C48 C43 C44 C45 -1.6(4)
C48 C49 C50 C51 0.8(4)
C48 C49 C50 C57 -175.7(2)
C49 C36 C37 C38 139.5(2)
C49 C36 C37 C42 -42.7(3)
C49 C50 C51 C52 -60.1(4)
C49 C50 C51 C56 123.1(3)
C49 C50 C57 C35 -1.1(2)
C49 C50 C57 C58 178.7(2)
C50 C51 C52 C53 -176.1(3)
C50 C51 C56 C55 176.3(3)
C50 C57 C58 C59 177.5(2)
C51 C50 C57 C35 -177.8(2)
C51 C50 C57 C58 2.0(3)
C51 C52 C53 C54 0.1(5)
C52 C51 C56 C55 -0.7(4)
C52 C53 C54 C55 -1.0(5)
C53 C54 C55 C56 1.1(6)
C54 C55 C56 C51 -0.3(5)
C56 C51 C52 C53 0.8(4)
C57 C35 C36 C37 -175.3(2)
C57 C35 C36 C49 0.2(2)
C57 C50 C51 C52 116.0(3)
C57 C50 C51 C56 -60.8(3)
C57 C58 C59 C60 -168.9(2)
C58 C59 C60 S1 177.46(17)
C58 C59 C60 C61 3.0(4)
C59 C60 C61 C62 82.8(3)
C59 C60 C61 C66 -96.5(3)
C60 S1 C22 C21 -120.24(19)
C60 S1 C22 C23 69.47(18)
C60 C61 C62 C63 -178.8(2)
C60 C61 C62 C67 1.5(4)
C60 C61 C66 C65 179.0(2)
C60 C61 C66 C69 -0.4(4)
C61 C62 C63 C64 -0.3(4)
C62 C61 C66 C65 -0.3(3)
C62 C61 C66 C69 -179.8(3)
C62 C63 C64 C65 -0.3(4)
C62 C63 C64 C68 179.5(3)
C63 C64 C65 C66 0.6(4)
C64 C65 C66 C61 -0.3(4)
C64 C65 C66 C69 179.2(3)
C66 C61 C62 C63 0.6(4)
C66 C61 C62 C67 -179.2(3)
C67 C62 C63 C64 179.5(3)
C68 C64 C65 C66 -179.2(3)
